data_2212492
loop_
_publ_author_name
'Williamson, Craig'
'Storey, John M. D.'
'Harrison, William T. A.'

_publ_section_title
;
 Ethyl 2-(2-formylphenoxy)ethanoate--ethyl
 2-(2-carboxyphenoxy)ethanoate [0.682(7)/0.318(7)]
;
_journal_coeditor_code BT2273
_journal_issue 3
_journal_name_full 'Acta Crystallographica Section E'
_journal_page_first o1426
_journal_page_last o1427
_journal_paper_doi 10.1107/S1600536807007738
_journal_volume 63
_journal_year 2007
_chemical_formula_iupac '0.682C11 H12 O4 , 0.318C11 H12 O5'
_chemical_formula_moiety '0.682C11 H12 O4 , 0.318C11 H12 O5'
_chemical_formula_sum 'C11 H12 O4.32'
_chemical_formula_weight 213.29
_chemical_name_systematic
;
Ethyl 2-(2-formylphenoxy)ethanoate--ethyl 2-(2-carboxyphenoxy)ethanoate
[0.682(7)/0.318(7)]
;
_space_group_IT_number 19
_symmetry_cell_setting orthorhombic
_symmetry_space_group_name_Hall 'P 2ac 2ab'
_symmetry_space_group_name_H-M 'P 21 21 21'
_atom_sites_solution_hydrogens mixed
_atom_sites_solution_primary direct
_atom_sites_solution_secondary difmap
_audit_creation_method SHELXL97
_cell_angle_alpha 90.00
_cell_angle_beta 90.00
_cell_angle_gamma 90.00
_cell_formula_units_Z 4
_cell_length_a 4.8119(2)
_cell_length_b 13.8528(6)
_cell_length_c 15.6831(7)
_cell_measurement_reflns_used 1430
_cell_measurement_temperature 120(2)
_cell_measurement_theta_max 27.48
_cell_measurement_theta_min 2.91
_cell_volume 1045.41(8)
_computing_cell_refinement 'SCALEPACK (Otwinowski & Minor, 1997)'
_computing_data_collection 'COLLECT (Nonius, 1998)'
_computing_data_reduction
;
SCALEPACK and DENZO (Otwinowski & Minor, 1997), and SORTAV (Blessing,
1995)
;
_computing_molecular_graphics 'ORTEP-3 (Farrugia, 1997)'
_computing_publication_material SHELXL97
_computing_structure_refinement 'SHELXL97 (Sheldrick, 1997)'
_computing_structure_solution 'SHELXS97 (Sheldrick, 1997)'
_diffrn_ambient_temperature 120(2)
_diffrn_measured_fraction_theta_full 0.994
_diffrn_measured_fraction_theta_max 0.994
_diffrn_measurement_device_type 'Nonius KappaCCD area-detector'
_diffrn_measurement_method '\w and \f'
_diffrn_radiation_monochromator graphite
_diffrn_radiation_source 'fine-focus sealed tube'
_diffrn_radiation_type MoK\a
_diffrn_radiation_wavelength 0.71073
_diffrn_reflns_av_R_equivalents 0.0463
_diffrn_reflns_av_sigmaI/netI 0.0355
_diffrn_reflns_limit_h_max 5
_diffrn_reflns_limit_h_min -6
_diffrn_reflns_limit_k_max 13
_diffrn_reflns_limit_k_min -17
_diffrn_reflns_limit_l_max 20
_diffrn_reflns_limit_l_min -20
_diffrn_reflns_number 9977
_diffrn_reflns_theta_full 27.51
_diffrn_reflns_theta_max 27.51
_diffrn_reflns_theta_min 3.93
_diffrn_standards_decay_% 0
_exptl_absorpt_coefficient_mu 0.105
_exptl_absorpt_correction_T_max 0.993
_exptl_absorpt_correction_T_min 0.957
_exptl_absorpt_correction_type multi-scan
_exptl_absorpt_process_details '(SADABS; Bruker, 2003)'
_exptl_crystal_colour colourless
_exptl_crystal_density_diffrn 1.355
_exptl_crystal_density_method 'not measured'
_exptl_crystal_description slab
_exptl_crystal_F_000 450
_exptl_crystal_size_max 0.42
_exptl_crystal_size_mid 0.25
_exptl_crystal_size_min 0.08
_refine_diff_density_max 0.185
_refine_diff_density_min -0.231
_refine_ls_abs_structure_details none
_refine_ls_extinction_coef 0.031(6)
_refine_ls_extinction_expression Fc^*^=kFc[1+0.001xFc^2^\l^3^/sin(2\q)]^-1/4^
_refine_ls_extinction_method 'SHELXL97 (Sheldrick, 1997)'
_refine_ls_goodness_of_fit_ref 1.060
_refine_ls_hydrogen_treatment constr
_refine_ls_matrix_type full
_refine_ls_number_parameters 157
_refine_ls_number_reflns 1419
_refine_ls_number_restraints 0
_refine_ls_restrained_S_all 1.060
_refine_ls_R_factor_all 0.0570
_refine_ls_R_factor_gt 0.0391
_refine_ls_shift/su_max 0.000
_refine_ls_shift/su_mean 0.000
_refine_ls_structure_factor_coef Fsqd
_refine_ls_weighting_details 'calc w = 1/[\s^2^(Fo^2^)+(0.0559P)^2^+0.0632P] where P=(Fo^2^+2Fc^2^)/3'
_refine_ls_weighting_scheme calc
_refine_ls_wR_factor_gt 0.0887
_refine_ls_wR_factor_ref 0.0975
_reflns_number_gt 1129
_reflns_number_total 1419
_reflns_threshold_expression I>2\s(I)
_cod_data_source_file bt2273.cif
_cod_data_source_block I
_cod_depositor_comments
;
The following automatic conversions were performed:

'_atom_sites_solution_hydrogens' value 'difmap and geom' was changed
to 'mixed'.

Automatic conversion script
Id: cif_fix_values 6452 2018-10-05 10:23:21Z andrius 
;
_cod_database_code 2212492
_cod_database_fobs_code 2212492

loop_
_symmetry_equiv_pos_as_xyz
'x, y, z'
'-x+1/2, -y, z+1/2'
'-x, y+1/2, -z+1/2'
'x+1/2, -y+1/2, -z'

loop_
_atom_site_type_symbol
_atom_site_label
_atom_site_fract_x
_atom_site_fract_y
_atom_site_fract_z
_atom_site_U_iso_or_equiv
_atom_site_adp_type
_atom_site_calc_flag
_atom_site_refinement_flags
_atom_site_occupancy
_atom_site_disorder_assembly
_atom_site_disorder_group
C C1 0.3059(5) 0.92120(16) 0.70792(15) 0.0331(5) Uani d . 1 . .
H H1 0.4298 0.9021 0.7520 0.040 Uiso d PR 0.682(7) C .
C C2 0.0918(5) 0.85223(14) 0.67935(13) 0.0279(5) Uani d . 1 C .
C C3 -0.0628(5) 0.87175(16) 0.60610(14) 0.0326(5) Uani d . 1 . .
H H3 -0.0302 0.9299 0.5756 0.039 Uiso calc R 1 C .
C C4 -0.2616(5) 0.80823(17) 0.57725(15) 0.0342(6) Uani d . 1 C .
H H4 -0.3644 0.8221 0.5270 0.041 Uiso calc R 1 . .
C C5 -0.3106(5) 0.72371(17) 0.62229(14) 0.0325(5) Uani d . 1 . .
H H5 -0.4472 0.6796 0.6023 0.039 Uiso calc R 1 C .
C C6 -0.1631(5) 0.70251(15) 0.69608(13) 0.0279(5) Uani d . 1 C .
H H6 -0.2014 0.6452 0.7272 0.033 Uiso calc R 1 . .
C C7 0.0399(4) 0.76560(15) 0.72365(13) 0.0257(5) Uani d . 1 . .
C C8 0.1580(5) 0.66534(15) 0.84300(13) 0.0276(5) Uani d . 1 . .
H H8A 0.1944 0.6077 0.8074 0.033 Uiso calc R 1 C .
H H8B -0.0354 0.6621 0.8643 0.033 Uiso calc R 1 . .
C C9 0.3585(4) 0.66947(15) 0.91613(13) 0.0276(5) Uani d . 1 B .
C C10 0.4839(6) 0.5919(2) 1.04427(16) 0.0456(7) Uani d . 1 . .
H H10A 0.5094 0.6564 1.0703 0.055 Uiso calc R 1 A 1
H H10B 0.6683 0.5650 1.0294 0.055 Uiso calc R 1 A 1
C C11A 0.324(3) 0.5233(10) 1.1055(6) 0.046(2) Uani d P 0.50(3) B 1
H H11A 0.4306 0.5151 1.1582 0.068 Uiso calc PR 0.50(3) B 1
H H11B 0.2988 0.4604 1.0780 0.068 Uiso calc PR 0.50(3) B 1
H H11C 0.1419 0.5512 1.1188 0.068 Uiso calc PR 0.50(3) B 1
C C11B 0.449(6) 0.5058(10) 1.0888(11) 0.065(5) Uani d P 0.50(3) B 2
H H11D 0.5727 0.5053 1.1385 0.098 Uiso calc PR 0.50(3) B 2
H H11E 0.4948 0.4514 1.0514 0.098 Uiso calc PR 0.50(3) B 2
H H11F 0.2559 0.5003 1.1078 0.098 Uiso calc PR 0.50(3) B 2
O O1 0.3320(3) 1.00164(11) 0.67838(12) 0.0434(5) Uani d . 1 C .
O O2 0.4619(10) 0.9054(4) 0.7772(3) 0.037(2) Uani d P 0.318(7) C 3
H H2 0.4288 0.8436 0.8074 0.045 Uiso d PR 0.318(7) C 3
O O3 0.1994(3) 0.75114(10) 0.79483(9) 0.0306(4) Uani d . 1 C .
O O4 0.5400(3) 0.72816(12) 0.92481(11) 0.0384(4) Uani d . 1 . .
O O5 0.3060(3) 0.59732(10) 0.96963(9) 0.0321(4) Uani d . 1 B .

loop_
_atom_site_aniso_label
_atom_site_aniso_U_11
_atom_site_aniso_U_22
_atom_site_aniso_U_33
_atom_site_aniso_U_12
_atom_site_aniso_U_13
_atom_site_aniso_U_23
C1 0.0332(12) 0.0300(12) 0.0360(12) 0.0012(10) 0.0098(11) -0.0001(10)
C2 0.0286(11) 0.0231(10) 0.0319(11) 0.0051(9) 0.0095(9) -0.0015(10)
C3 0.0343(12) 0.0319(12) 0.0316(12) 0.0089(10) 0.0067(10) 0.0057(10)
C4 0.0314(12) 0.0395(13) 0.0316(11) 0.0059(11) 0.0005(10) 0.0045(10)
C5 0.0274(11) 0.0344(12) 0.0357(12) -0.0015(11) -0.0010(10) -0.0042(10)
C6 0.0271(11) 0.0235(10) 0.0330(11) -0.0008(9) 0.0027(10) 0.0001(9)
C7 0.0261(11) 0.0240(11) 0.0271(11) 0.0053(9) 0.0039(9) -0.0013(9)
C8 0.0277(11) 0.0257(11) 0.0296(11) 0.0018(10) 0.0022(9) 0.0016(9)
C9 0.0235(10) 0.0280(11) 0.0314(11) 0.0047(10) 0.0017(10) -0.0015(9)
C10 0.0481(15) 0.0493(15) 0.0395(14) 0.0060(13) -0.0176(12) 0.0030(13)
C11A 0.043(5) 0.061(5) 0.033(3) -0.003(4) -0.007(4) 0.009(3)
C11B 0.089(12) 0.050(5) 0.057(6) -0.013(6) -0.040(7) 0.016(4)
O1 0.0448(10) 0.0260(8) 0.0595(11) -0.0027(8) 0.0151(10) 0.0015(8)
O2 0.033(3) 0.034(3) 0.045(4) -0.008(2) -0.002(2) 0.008(2)
O3 0.0330(9) 0.0288(8) 0.0300(8) -0.0045(7) -0.0035(7) 0.0051(6)
O4 0.0288(9) 0.0407(9) 0.0456(9) -0.0056(8) -0.0043(8) 0.0014(8)
O5 0.0359(9) 0.0298(8) 0.0306(8) 0.0015(7) -0.0069(7) 0.0017(7)

loop_
_atom_type_symbol
_atom_type_description
_atom_type_scat_dispersion_real
_atom_type_scat_dispersion_imag
_atom_type_scat_source
C C 0.0033 0.0016 'International Tables Vol C Tables 4.2.6.8 and 6.1.1.4'
H H 0.0000 0.0000 'International Tables Vol C Tables 4.2.6.8 and 6.1.1.4'
O O 0.0106 0.0060 'International Tables Vol C Tables 4.2.6.8 and 6.1.1.4'

loop_
_geom_angle_atom_site_label_1
_geom_angle_atom_site_label_2
_geom_angle_atom_site_label_3
_geom_angle
O1 C1 O2 113.7(3)
O1 C1 C2 123.5(2)
O2 C1 C2 122.2(3)
O1 C1 H1 117.9
C2 C1 H1 118.6
C3 C2 C7 118.5(2)
C3 C2 C1 119.8(2)
C7 C2 C1 121.7(2)
C4 C3 C2 121.2(2)
C4 C3 H3 119.4
C2 C3 H3 119.4
C3 C4 C5 119.3(2)
C3 C4 H4 120.3
C5 C4 H4 120.3
C4 C5 C6 121.0(2)
C4 C5 H5 119.5
C6 C5 H5 119.5
C7 C6 C5 119.3(2)
C7 C6 H6 120.4
C5 C6 H6 120.4
O3 C7 C6 124.01(18)
O3 C7 C2 115.30(19)
C6 C7 C2 120.7(2)
O3 C8 C9 106.51(17)
O3 C8 H8A 110.4
C9 C8 H8A 110.4
O3 C8 H8B 110.4
C9 C8 H8B 110.4
H8A C8 H8B 108.6
O4 C9 O5 125.2(2)
O4 C9 C8 125.47(19)
O5 C9 C8 109.36(17)
C11B C10 O5 112.2(5)
C11B C10 C11A 26.8(9)
O5 C10 C11A 103.7(4)
C11B C10 H10A 125.6
O5 C10 H10A 111.0
C11A C10 H10A 111.0
C11B C10 H10B 84.4
O5 C10 H10B 111.0
C11A C10 H10B 111.0
H10A C10 H10B 109.0
C10 C11A H11A 109.5
C10 C11A H11B 109.5
H11A C11A H11B 109.5
C10 C11A H11C 109.5
H11A C11A H11C 109.5
H11B C11A H11C 109.5
C10 C11B H11D 109.5
C10 C11B H11E 109.5
H11D C11B H11E 109.5
C10 C11B H11F 109.5
H11D C11B H11F 109.5
H11E C11B H11F 109.5
C1 O2 H2 116.0
C7 O3 C8 118.48(17)
C9 O5 C10 115.81(18)

loop_
_geom_bond_atom_site_label_1
_geom_bond_atom_site_label_2
_geom_bond_distance
C1 O1 1.213(3)
C1 O2 1.339(5)
C1 C2 1.475(3)
C1 H1 0.9500
C2 C3 1.395(3)
C2 C7 1.409(3)
C3 C4 1.377(3)
C3 H3 0.9500
C4 C5 1.388(3)
C4 H4 0.9500
C5 C6 1.389(3)
C5 H5 0.9500
C6 C7 1.380(3)
C6 H6 0.9500
C7 O3 1.369(3)
C8 O3 1.422(2)
C8 C9 1.500(3)
C8 H8A 0.9900
C8 H8B 0.9900
C9 O4 1.201(3)
C9 O5 1.329(3)
C10 C11B 1.392(11)
C10 O5 1.452(3)
C10 C11A 1.555(10)
C10 H10A 0.9900
C10 H10B 0.9900
C11A H11A 0.9800
C11A H11B 0.9800
C11A H11C 0.9800
C11B H11D 0.9800
C11B H11E 0.9800
C11B H11F 0.9800
O2 H2 0.9903

loop_
_geom_hbond_atom_site_label_D
_geom_hbond_atom_site_label_H
_geom_hbond_atom_site_label_A
_geom_hbond_site_symmetry_A
_geom_hbond_distance_DH
_geom_hbond_distance_HA
_geom_hbond_distance_DA
_geom_hbond_angle_DHA
O2 H2 O3 . 0.99 1.70 2.497(5) 134
O2 H2 O4 . 0.99 2.50 3.395(5) 151
C6 H6 O1 3_546 0.95 2.56 3.504(3) 174
C8 H8B O4 1_455 0.99 2.43 3.354(3) 155

loop_
_geom_torsion_atom_site_label_1
_geom_torsion_atom_site_label_2
_geom_torsion_atom_site_label_3
_geom_torsion_atom_site_label_4
_geom_torsion
O1 C1 C2 C3 10.7(3)
O2 C1 C2 C3 -179.3(3)
O1 C1 C2 C7 -170.1(2)
O2 C1 C2 C7 0.0(4)
C7 C2 C3 C4 0.0(3)
C1 C2 C3 C4 179.2(2)
C2 C3 C4 C5 0.5(3)
C3 C4 C5 C6 0.3(3)
C4 C5 C6 C7 -1.6(3)
C5 C6 C7 O3 -179.22(18)
C5 C6 C7 C2 2.1(3)
C3 C2 C7 O3 179.91(18)
C1 C2 C7 O3 0.7(3)
C3 C2 C7 C6 -1.3(3)
C1 C2 C7 C6 179.48(19)
O3 C8 C9 O4 -8.5(3)
O3 C8 C9 O5 172.12(16)
C6 C7 O3 C8 1.0(3)
C2 C7 O3 C8 179.79(18)
C9 C8 O3 C7 -179.91(17)
O4 C9 O5 C10 0.8(3)
C8 C9 O5 C10 -179.85(18)
C11B C10 O5 C9 -169.3(15)
C11A C10 O5 C9 163.9(6)
